data_9008227
loop_
_publ_author_name
'Peacor, D. R.'

_publ_section_title
;
 High-temperature single-crystal study of the cristobalite inversion
 Note: Cell has been corrected
 Sample: T = 142 C
;
_journal_name_full 'Zeitschrift fur Kristallographie'
_journal_page_first 274
_journal_page_last 298
_journal_volume 138
_journal_year 1973
_chemical_compound_source 'Ellora Caves, Hyderabad State, India'
_chemical_formula_sum 'O2 Si'
_chemical_name_mineral Cristobalite
_space_group_IT_number 92
_symmetry_space_group_name_Hall 'P 4abw 2nw'
_symmetry_space_group_name_H-M 'P 41 21 2'
_cell_angle_alpha 90
_cell_angle_beta 90
_cell_angle_gamma 90
_cell_length_a 4.989
_cell_length_b 4.989
_cell_length_c 6.991
_cell_formula_units_Z 4
_cell_volume 174.007
_database_code_amcsd 0010750
_diffrn_ambient_temperature 415.15
_exptl_crystal_density_diffrn 2.294
_cod_original_formula_sum 'Si O2'
_cod_database_code 9008227

loop_
_space_group_symop_operation_xyz
x,y,z
y,x,-z
1/2-y,1/2+x,1/4+z
1/2-x,1/2+y,1/4-z
-x,-y,1/2+z
-y,-x,1/2-z
1/2+y,1/2-x,3/4+z
1/2+x,1/2-y,3/4-z

loop_
_atom_site_aniso_label
_atom_site_aniso_U_11
_atom_site_aniso_U_22
_atom_site_aniso_U_33
_atom_site_aniso_U_12
_atom_site_aniso_U_13
_atom_site_aniso_U_23
Si 0.01293 0.01293 0.01358 -0.00037 0.00146 -0.00146
O 0.04308 0.01470 0.02214 -0.00215 0.00835 0.00448

loop_
_atom_site_label
_atom_site_fract_x
_atom_site_fract_y
_atom_site_fract_z
Si 0.29767 0.29767 0.00000
O 0.24102 0.09994 0.17602

loop_
_cod_related_entry_id
_cod_related_entry_database
_cod_related_entry_code
1 AMCSD 0010750
